data_4112566
loop_
_publ_author_name
'Denis A. Kissounko'
'Lawrence R. Sita'

_publ_section_title
;
 Nucleophilic Character of a Charge Neutral, High Oxidation State d0
 Zirconium Trimethylenemethane Complex
;
_journal_name_full 'Journal of the American Chemical Society'
_journal_page_first 5946
_journal_page_last 5947
_journal_paper_doi 10.1021/ja0493897
_journal_volume 126
_journal_year 2004
_chemical_formula_moiety 'C24 H41 F3 N2 O3 S Zr'
_chemical_formula_sum 'C24 H41 F3 N2 O3 S Zr'
_chemical_formula_weight 585.87
_chemical_name_systematic
; 
 ? 
;
_space_group_IT_number 14
_symmetry_cell_setting monoclinic
_symmetry_space_group_name_Hall '-P 2ybc'
_symmetry_space_group_name_H-M 'P 1 21/c 1'
_atom_sites_solution_hydrogens geom
_atom_sites_solution_primary direct
_atom_sites_solution_secondary difmap
_audit_creation_method SHELXL-97
_cell_angle_alpha 90.00
_cell_angle_beta 112.7720(10)
_cell_angle_gamma 90.00
_cell_formula_units_Z 8
_cell_length_a 19.3351(8)
_cell_length_b 18.4480(8)
_cell_length_c 16.6791(7)
_cell_measurement_reflns_used 8626
_cell_measurement_temperature 163(2)
_cell_measurement_theta_max 53.583
_cell_measurement_theta_min 4.570
_cell_volume 5485.6(4)
_computing_cell_refinement 'Bruker SMART'
_computing_data_collection 'Bruker SMART'
_computing_data_reduction 'Bruker SAINT'
_computing_molecular_graphics 'Bruker SHELXTL'
_computing_publication_material 'Bruker SHELXTL'
_computing_structure_refinement 'SHELXL-97 (Sheldrick, 1997)'
_computing_structure_solution 'SHELXS-97 (Sheldrick, 1990)'
_diffrn_ambient_temperature 163(2)
_diffrn_measured_fraction_theta_full 1.000
_diffrn_measured_fraction_theta_max 1.000
_diffrn_measurement_device_type 'CCD area detector'
_diffrn_measurement_method 'phi and omega scans'
_diffrn_radiation_monochromator graphite
_diffrn_radiation_source 'fine-focus sealed tube'
_diffrn_radiation_type MoK\a
_diffrn_radiation_wavelength 0.71073
_diffrn_reflns_av_R_equivalents 0.0597
_diffrn_reflns_av_sigmaI/netI 0.0365
_diffrn_reflns_limit_h_max 25
_diffrn_reflns_limit_h_min -25
_diffrn_reflns_limit_k_max 23
_diffrn_reflns_limit_k_min -23
_diffrn_reflns_limit_l_max 21
_diffrn_reflns_limit_l_min -21
_diffrn_reflns_number 91379
_diffrn_reflns_theta_full 27.50
_diffrn_reflns_theta_max 27.50
_diffrn_reflns_theta_min 1.14
_diffrn_standards_decay_% 0
_exptl_absorpt_coefficient_mu 0.524
_exptl_absorpt_correction_T_max 0.9524
_exptl_absorpt_correction_T_min 0.8145
_exptl_absorpt_correction_type 'SADABS, multi-scan'
_exptl_absorpt_process_details 'Blessing,R.H.(1995).Acta Cryst.,A51,33-38.'
_exptl_crystal_colour Orange
_exptl_crystal_density_diffrn 1.419
_exptl_crystal_density_meas 0
_exptl_crystal_description Rod
_exptl_crystal_F_000 2448
_exptl_crystal_size_max 0.41
_exptl_crystal_size_mid 0.14
_exptl_crystal_size_min 0.09
_refine_diff_density_max 0.887
_refine_diff_density_min -0.508
_refine_diff_density_rms 0.084
_refine_ls_extinction_method none
_refine_ls_goodness_of_fit_ref 1.059
_refine_ls_hydrogen_treatment mixed
_refine_ls_matrix_type full
_refine_ls_number_parameters 975
_refine_ls_number_reflns 12596
_refine_ls_number_restraints 6
_refine_ls_restrained_S_all 1.058
_refine_ls_R_factor_all 0.0758
_refine_ls_R_factor_gt 0.0357
_refine_ls_shift/su_max 0.002
_refine_ls_shift/su_mean 0.000
_refine_ls_structure_factor_coef Fsqd
_refine_ls_weighting_details 'calc w=1/[\s^2^(Fo^2^)+(0.0418P)^2^+4.2205P] where P=(Fo^2^+2Fc^2^)/3'
_refine_ls_weighting_scheme calc
_refine_ls_wR_factor_gt 0.0813
_refine_ls_wR_factor_ref 0.0966
_reflns_number_gt 8779
_reflns_number_total 12596
_reflns_threshold_expression >2sigma(I)
_cod_data_source_file ja0493897si20040203_025113.cif
_cod_data_source_block 979ff1
_cod_database_code 4112566

loop_
_symmetry_equiv_pos_as_xyz
'x, y, z'
'-x, y+1/2, -z+1/2'
'-x, -y, -z'
'x, -y-1/2, z-1/2'

loop_
_atom_site_label
_atom_site_type_symbol
_atom_site_fract_x
_atom_site_fract_y
_atom_site_fract_z
_atom_site_U_iso_or_equiv
_atom_site_adp_type
_atom_site_occupancy
_atom_site_symmetry_multiplicity
_atom_site_calc_flag
_atom_site_refinement_flags
_atom_site_disorder_assembly
_atom_site_disorder_group
Zr1 Zr 0.032975(13) 0.739614(13) 0.929907(16) 0.02205(7) Uani 1 1 d . . .
S1 S -0.09190(4) 0.61086(4) 0.78329(5) 0.03623(17) Uani 1 1 d . A .
F1 F -0.2197(9) 0.6777(9) 0.7672(9) 0.088(5) Uani 0.54 1 d P A 1
F2 F -0.2337(12) 0.5744(14) 0.7046(12) 0.064(4) Uani 0.54 1 d P A 1
F3 F -0.1956(9) 0.5821(9) 0.8394(11) 0.071(4) Uani 0.54 1 d P A 1
F1A F -0.2173(9) 0.6745(11) 0.7317(10) 0.075(4) Uani 0.46 1 d P A 2
F2A F -0.2255(15) 0.5613(16) 0.7139(15) 0.079(6) Uani 0.46 1 d P A 2
F3A F -0.1985(10) 0.6058(11) 0.8421(14) 0.095(6) Uani 0.46 1 d P A 2
O1 O -0.05763(10) 0.66515(10) 0.85231(12) 0.0301(4) Uani 1 1 d . . .
O2 O -0.06823(13) 0.53860(12) 0.81210(19) 0.0587(7) Uani 1 1 d . . .
O3 O -0.09295(16) 0.63069(17) 0.70157(16) 0.0714(9) Uani 1 1 d . . .
N1 N 0.07673(12) 0.85264(12) 0.92137(15) 0.0275(5) Uani 1 1 d . . .
N2 N -0.04287(12) 0.82837(11) 0.85422(14) 0.0255(5) Uani 1 1 d . . .
CT1 C 0.02902(7) 0.72997(7) 1.06081(8) 0(37) Uiso 0.00 1 d P . .
C1 C 0.02034(16) 0.79487(15) 1.06162(17) 0.0305(6) Uani 1 1 d . . .
C2 C -0.03750(15) 0.74231(15) 1.02941(17) 0.0278(6) Uani 1 1 d . . .
C3 C -0.00326(16) 0.67287(15) 1.04122(18) 0.0313(6) Uani 1 1 d . . .
C4 C 0.07535(16) 0.68236(16) 1.07934(18) 0.0336(6) Uani 1 1 d . . .
C5 C 0.09015(16) 0.75742(16) 1.09245(17) 0.0325(6) Uani 1 1 d . . .
C6 C 0.0079(2) 0.87402(18) 1.0692(3) 0.0437(8) Uani 1 1 d . . .
H6A H 0.052(3) 0.899(3) 1.103(3) 0.086(15) Uiso 1 1 d . . .
H6B H -0.025(2) 0.878(2) 1.097(2) 0.059(11) Uiso 1 1 d . . .
H6C H -0.011(2) 0.899(2) 1.018(3) 0.056(11) Uiso 1 1 d . . .
C7 C -0.11982(18) 0.7578(2) 0.9962(2) 0.0408(7) Uani 1 1 d . . .
H7A H -0.147(2) 0.730(2) 0.953(3) 0.070(14) Uiso 1 1 d . . .
H7B H -0.131(2) 0.805(2) 0.970(2) 0.062(11) Uiso 1 1 d . . .
H7C H -0.137(2) 0.756(2) 1.042(3) 0.066(12) Uiso 1 1 d . . .
C8 C -0.0421(2) 0.60053(18) 1.0260(2) 0.0423(8) Uani 1 1 d . . .
H8A H -0.025(2) 0.578(2) 1.082(3) 0.069(12) Uiso 1 1 d . . .
H8B H -0.0295(19) 0.5690(19) 0.987(2) 0.051(10) Uiso 1 1 d . . .
H8C H -0.094(2) 0.6059(19) 0.996(2) 0.049(10) Uiso 1 1 d . . .
C9 C 0.1309(2) 0.6217(2) 1.1119(3) 0.0531(10) Uani 1 1 d . . .
H9A H 0.131(2) 0.606(2) 1.165(3) 0.078(14) Uiso 1 1 d . . .
H9B H 0.180(3) 0.638(2) 1.125(3) 0.080(15) Uiso 1 1 d . . .
H9C H 0.123(2) 0.585(2) 1.072(3) 0.060(12) Uiso 1 1 d . . .
C10 C 0.1662(2) 0.7905(2) 1.1400(2) 0.0488(9) Uani 1 1 d . . .
H10A H 0.163(2) 0.842(2) 1.127(3) 0.067(13) Uiso 1 1 d . . .
H10B H 0.203(3) 0.768(2) 1.121(3) 0.081(14) Uiso 1 1 d . . .
H10C H 0.1788(19) 0.7862(19) 1.202(3) 0.052(10) Uiso 1 1 d . . .
C11 C 0.01100(14) 0.87688(14) 0.86413(17) 0.0258(5) Uani 1 1 d . . .
C12 C -0.0013(2) 0.94778(19) 0.8170(3) 0.0450(8) Uani 1 1 d . . .
H12A H -0.044(2) 0.947(2) 0.766(3) 0.060(11) Uiso 1 1 d . . .
H12B H 0.038(2) 0.964(2) 0.813(3) 0.068(13) Uiso 1 1 d . . .
H12C H -0.016(3) 0.984(3) 0.851(3) 0.106(18) Uiso 1 1 d . . .
C13 C 0.14861(16) 0.89245(16) 0.9470(2) 0.0348(7) Uani 1 1 d . . .
H13 H 0.1846(17) 0.8611(16) 0.993(2) 0.033(8) Uiso 1 1 d . . .
C14 C 0.1785(2) 0.8973(2) 0.8749(3) 0.0472(8) Uani 1 1 d . . .
H14A H 0.1826(17) 0.8477(19) 0.850(2) 0.040(9) Uiso 1 1 d . . .
H14B H 0.230(2) 0.915(2) 0.901(3) 0.071(12) Uiso 1 1 d . . .
H14C H 0.148(2) 0.925(2) 0.827(3) 0.061(12) Uiso 1 1 d . . .
C15 C 0.1494(2) 0.9666(2) 0.9886(3) 0.0505(9) Uani 1 1 d . . .
H15A H 0.124(2) 1.003(2) 0.946(3) 0.069(12) Uiso 1 1 d . . .
H15B H 0.201(2) 0.9810(19) 1.019(2) 0.056(10) Uiso 1 1 d . . .
H15C H 0.129(2) 0.962(2) 1.031(3) 0.070(14) Uiso 1 1 d . . .
C16 C -0.12160(15) 0.83287(16) 0.79347(19) 0.0323(6) Uani 1 1 d . . .
H16 H -0.1455(16) 0.7894(16) 0.8072(18) 0.027(7) Uiso 1 1 d . . .
C17 C -0.16502(19) 0.89693(19) 0.8095(3) 0.0416(8) Uani 1 1 d . . .
H17A H -0.1621(19) 0.8997(18) 0.868(2) 0.048(10) Uiso 1 1 d . . .
H17B H -0.222(2) 0.893(2) 0.776(3) 0.068(12) Uiso 1 1 d . . .
H17C H -0.148(2) 0.942(2) 0.799(2) 0.054(11) Uiso 1 1 d . . .
C18 C -0.1312(2) 0.8267(2) 0.6986(2) 0.0479(8) Uani 1 1 d . . .
H18A H -0.113(2) 0.869(2) 0.680(2) 0.052(11) Uiso 1 1 d . . .
H18B H -0.186(2) 0.822(2) 0.662(2) 0.063(11) Uiso 1 1 d . . .
H18C H -0.108(2) 0.783(2) 0.687(2) 0.059(11) Uiso 1 1 d . . .
C19 C -0.19007(18) 0.61259(19) 0.7711(2) 0.0445(8) Uani 1 1 d . . .
C20 C 0.06753(18) 0.72012(18) 0.7943(2) 0.0353(7) Uani 1 1 d . . .
H20A H 0.0748(17) 0.7702(17) 0.799(2) 0.035(8) Uiso 1 1 d . . .
H20B H 0.034(2) 0.7038(19) 0.740(2) 0.051(10) Uiso 1 1 d . . .
C21 C 0.11272(15) 0.67588(15) 0.85940(19) 0.0318(6) Uani 1 1 d . . .
C22 C 0.15456(16) 0.70222(17) 0.9444(2) 0.0326(6) Uani 1 1 d . . .
H22A H 0.1843(16) 0.6667(16) 0.9879(19) 0.031(8) Uiso 1 1 d . . .
H22B H 0.1762(18) 0.7479(18) 0.949(2) 0.040(9) Uiso 1 1 d . . .
C23 C 0.10592(19) 0.59444(18) 0.8473(3) 0.0427(8) Uani 1 1 d . . .
H23A H 0.104(2) 0.566(2) 0.897(2) 0.056(11) Uiso 1 1 d . . .
H23B H 0.067(2) 0.586(2) 0.791(2) 0.058(11) Uiso 1 1 d . . .
C24 C 0.1773(2) 0.5619(2) 0.8463(4) 0.0662(13) Uani 1 1 d . . .
H24A H 0.183(3) 0.584(3) 0.781(4) 0.15(2) Uiso 1 1 d . . .
H24B H 0.172(3) 0.505(3) 0.841(3) 0.098(16) Uiso 1 1 d . . .
H24C H 0.219(3) 0.575(3) 0.902(3) 0.107(17) Uiso 1 1 d . . .
Zr31 Zr 0.484324(13) 0.730331(13) 0.916893(16) 0.02216(7) Uani 1 1 d . . .
S31 S 0.60367(4) 0.59750(4) 0.87844(5) 0.03091(15) Uani 1 1 d . . .
F31 F 0.73827(10) 0.64060(11) 0.97981(15) 0.0614(6) Uani 1 1 d . . .
F32 F 0.73148(10) 0.52972(11) 0.93828(13) 0.0523(5) Uani 1 1 d . . .
F33 F 0.69172(11) 0.56010(12) 1.03686(13) 0.0582(6) Uani 1 1 d . . .
O31 O 0.57097(10) 0.65001(10) 0.92084(12) 0.0308(4) Uani 1 1 d . . .
O32 O 0.61882(14) 0.62683(15) 0.80838(15) 0.0545(6) Uani 1 1 d . . .
O33 O 0.56831(12) 0.52849(11) 0.86620(17) 0.0511(6) Uani 1 1 d . . .
N31 N 0.44815(12) 0.84435(12) 0.87043(15) 0.0277(5) Uani 1 1 d . . .
N32 N 0.56549(12) 0.81256(12) 0.90562(14) 0.0268(5) Uani 1 1 d . . .
CT31 C 0.49001(7) 0.72430(7) 1.05228(8) 0.000 Uiso 0.00 1 d P . .
C31 C 0.50808(16) 0.78730(15) 1.06280(18) 0.0306(6) Uani 1 1 d . . .
C32 C 0.43331(16) 0.75995(15) 1.03215(18) 0.0297(6) Uani 1 1 d . . .
C33 C 0.43714(15) 0.68353(15) 1.02991(18) 0.0296(6) Uani 1 1 d . . .
C34 C 0.51366(15) 0.66334(15) 1.05841(18) 0.0293(6) Uani 1 1 d . . .
C35 C 0.55787(15) 0.72738(15) 1.07813(17) 0.0293(6) Uani 1 1 d . . .
C36 C 0.5319(2) 0.86482(18) 1.0831(2) 0.0419(8) Uani 1 1 d . . .
H36A H 0.491(3) 0.893(3) 1.083(3) 0.084(15) Uiso 1 1 d . . .
H36B H 0.554(2) 0.889(2) 1.049(3) 0.074(13) Uiso 1 1 d . . .
H36C H 0.564(2) 0.870(2) 1.141(3) 0.082(14) Uiso 1 1 d . . .
C37 C 0.3632(2) 0.8027(2) 1.0160(2) 0.0427(8) Uani 1 1 d . . .
H37A H 0.323(2) 0.7866(19) 0.965(2) 0.051(10) Uiso 1 1 d . . .
H37B H 0.3689(19) 0.855(2) 1.007(2) 0.049(10) Uiso 1 1 d . . .
H37C H 0.348(2) 0.799(2) 1.064(3) 0.065(12) Uiso 1 1 d . . .
C38 C 0.37327(19) 0.6315(2) 1.0134(2) 0.0423(8) Uani 1 1 d . . .
H38A H 0.374(2) 0.611(2) 1.069(2) 0.057(11) Uiso 1 1 d . . .
H38B H 0.3761(19) 0.589(2) 0.979(2) 0.052(10) Uiso 1 1 d . . .
H38C H 0.327(2) 0.6552(18) 0.986(2) 0.046(10) Uiso 1 1 d . . .
C39 C 0.5425(2) 0.58700(18) 1.0747(3) 0.0408(8) Uani 1 1 d . . .
H39A H 0.533(2) 0.560(2) 1.027(3) 0.079(15) Uiso 1 1 d . . .
H39B H 0.525(2) 0.565(2) 1.110(2) 0.056(11) Uiso 1 1 d . . .
H39C H 0.596(2) 0.587(2) 1.105(3) 0.071(13) Uiso 1 1 d . . .
C40 C 0.64179(18) 0.7314(2) 1.1144(2) 0.0402(7) Uani 1 1 d . . .
H40A H 0.662(3) 0.724(3) 1.170(3) 0.095(17) Uiso 1 1 d . . .
H40B H 0.656(3) 0.778(3) 1.105(3) 0.094(16) Uiso 1 1 d . . .
H40C H 0.665(3) 0.707(3) 1.078(3) 0.095(16) Uiso 1 1 d . . .
C41 C 0.51513(15) 0.86424(14) 0.87178(18) 0.0291(6) Uani 1 1 d . . .
C42 C 0.5314(2) 0.93631(18) 0.8396(3) 0.0451(8) Uani 1 1 d . . .
H42A H 0.553(2) 0.976(2) 0.894(3) 0.087(14) Uiso 1 1 d . . .
H42B H 0.492(3) 0.954(2) 0.796(3) 0.078(14) Uiso 1 1 d . . .
H42C H 0.572(2) 0.932(2) 0.826(3) 0.072(13) Uiso 1 1 d . . .
C43 C 0.37884(16) 0.88825(15) 0.8355(2) 0.0344(7) Uani 1 1 d . . .
H43 H 0.3430(17) 0.8580(16) 0.8526(19) 0.035(8) Uiso 1 1 d . . .
C44 C 0.3851(2) 0.96233(18) 0.8798(3) 0.0498(9) Uani 1 1 d . . .
H44A H 0.414(2) 0.959(2) 0.945(3) 0.069(13) Uiso 1 1 d . . .
H44B H 0.338(2) 0.9780(18) 0.868(2) 0.047(10) Uiso 1 1 d . . .
H44C H 0.407(2) 0.994(2) 0.854(2) 0.058(11) Uiso 1 1 d . . .
C45 C 0.3464(2) 0.8953(2) 0.7371(2) 0.0494(9) Uani 1 1 d . . .
H45A H 0.384(2) 0.924(2) 0.720(2) 0.065(12) Uiso 1 1 d . . .
H45B H 0.299(2) 0.921(2) 0.717(2) 0.065(12) Uiso 1 1 d . . .
H45C H 0.3402(19) 0.847(2) 0.709(2) 0.047(10) Uiso 1 1 d . . .
C46 C 0.64424(15) 0.81315(16) 0.91439(19) 0.0316(6) Uani 1 1 d . . .
H46 H 0.6639(17) 0.7688(17) 0.945(2) 0.034(8) Uiso 1 1 d . . .
C47 C 0.69154(19) 0.8740(2) 0.9725(3) 0.0438(8) Uani 1 1 d . . .
H47A H 0.678(2) 0.919(2) 0.944(3) 0.076(14) Uiso 1 1 d . . .
H47B H 0.740(2) 0.8651(19) 0.988(2) 0.052(10) Uiso 1 1 d . . .
H47C H 0.681(2) 0.879(2) 1.027(3) 0.058(11) Uiso 1 1 d . . .
C48 C 0.6524(2) 0.8086(2) 0.8275(3) 0.0468(8) Uani 1 1 d . . .
H48A H 0.624(2) 0.768(2) 0.793(3) 0.065(12) Uiso 1 1 d . . .
H48B H 0.702(2) 0.7974(19) 0.836(2) 0.048(10) Uiso 1 1 d . . .
H48C H 0.6384(19) 0.853(2) 0.795(2) 0.051(10) Uiso 1 1 d . . .
C49 C 0.69613(16) 0.58129(17) 0.9632(2) 0.0385(7) Uani 1 1 d . . .
C50 C 0.35960(16) 0.69901(16) 0.82486(19) 0.0312(6) Uani 1 1 d . . .
H50A H 0.3406(17) 0.7479(17) 0.810(2) 0.037(8) Uiso 1 1 d . . .
H50B H 0.3320(16) 0.6686(17) 0.8424(19) 0.031(8) Uiso 1 1 d . . .
C51 C 0.39823(15) 0.66693(16) 0.77675(18) 0.0329(6) Uani 1 1 d . . .
C52 C 0.44634(17) 0.7072(2) 0.7513(2) 0.0379(7) Uani 1 1 d . . .
H52A H 0.4447(16) 0.7614(16) 0.7431(18) 0.027(8) Uiso 1 1 d . . .
H52B H 0.475(2) 0.682(2) 0.728(2) 0.057(11) Uiso 1 1 d . . .
C53 C 0.3976(2) 0.58568(19) 0.7696(3) 0.0479(9) Uani 1 1 d . . .
H53A H 0.402(2) 0.563(2) 0.819(3) 0.053(12) Uiso 1 1 d . . .
H53B H 0.437(2) 0.569(2) 0.756(3) 0.081(14) Uiso 1 1 d . . .
C54 C 0.3223(2) 0.5587(2) 0.7035(3) 0.0574(11) Uani 1 1 d . . .
H54A H 0.280(3) 0.571(2) 0.721(3) 0.086(15) Uiso 1 1 d . . .
H54B H 0.321(2) 0.504(2) 0.702(2) 0.069(12) Uiso 1 1 d . . .
H54C H 0.315(3) 0.577(3) 0.639(4) 0.13(2) Uiso 1 1 d . . .

loop_
_atom_site_aniso_label
_atom_site_aniso_U_11
_atom_site_aniso_U_22
_atom_site_aniso_U_33
_atom_site_aniso_U_23
_atom_site_aniso_U_13
_atom_site_aniso_U_12
Zr1 0.02150(12) 0.02142(12) 0.02301(13) 0.00022(10) 0.00838(10) 0.00092(9)
S1 0.0324(4) 0.0404(4) 0.0379(4) -0.0125(3) 0.0158(3) -0.0118(3)
F1 0.037(3) 0.050(4) 0.156(13) -0.019(8) 0.017(7) 0.002(2)
F2 0.046(6) 0.083(11) 0.055(4) -0.019(4) 0.010(4) -0.028(6)
F3 0.055(4) 0.104(7) 0.060(6) 0.016(6) 0.029(4) -0.023(4)
F1A 0.027(4) 0.056(5) 0.109(9) -0.004(6) -0.008(5) 0.015(3)
F2A 0.035(5) 0.062(7) 0.116(13) -0.040(8) 0.004(6) -0.022(5)
F3A 0.033(4) 0.182(19) 0.083(8) -0.043(9) 0.038(5) -0.024(7)
O1 0.0297(10) 0.0291(10) 0.0313(10) -0.0044(8) 0.0116(8) -0.0045(8)
O2 0.0450(14) 0.0311(12) 0.094(2) -0.0204(12) 0.0200(14) -0.0010(10)
O3 0.0727(18) 0.108(2) 0.0370(14) -0.0200(14) 0.0250(13) -0.0486(17)
N1 0.0266(11) 0.0238(11) 0.0318(12) -0.0003(9) 0.0109(10) -0.0006(9)
N2 0.0256(11) 0.0229(11) 0.0279(12) 0.0024(9) 0.0101(9) 0.0004(9)
C1 0.0417(16) 0.0290(14) 0.0236(13) -0.0027(11) 0.0156(12) 0.0003(12)
C2 0.0300(14) 0.0335(14) 0.0234(13) 0.0053(11) 0.0141(11) 0.0038(11)
C3 0.0367(15) 0.0316(15) 0.0278(14) 0.0037(11) 0.0150(12) 0.0006(12)
C4 0.0332(15) 0.0403(16) 0.0270(14) 0.0083(12) 0.0114(12) 0.0068(12)
C5 0.0307(14) 0.0435(17) 0.0191(13) -0.0013(11) 0.0050(11) -0.0037(12)
C6 0.065(2) 0.0311(16) 0.043(2) -0.0068(15) 0.0298(19) -0.0001(16)
C7 0.0327(16) 0.053(2) 0.0404(19) 0.0116(17) 0.0187(15) 0.0065(15)
C8 0.054(2) 0.0309(16) 0.0395(19) 0.0065(14) 0.0158(17) -0.0078(15)
C9 0.054(2) 0.057(2) 0.050(2) 0.024(2) 0.0216(19) 0.0225(19)
C10 0.0392(19) 0.069(3) 0.0314(18) -0.0072(17) 0.0067(15) -0.0151(17)
C11 0.0280(13) 0.0241(13) 0.0263(13) -0.0010(10) 0.0116(11) 0.0019(10)
C12 0.0364(18) 0.0332(17) 0.058(2) 0.0178(16) 0.0106(17) -0.0014(14)
C13 0.0274(14) 0.0278(15) 0.0445(18) 0.0020(13) 0.0086(13) -0.0041(11)
C14 0.0337(17) 0.049(2) 0.061(2) 0.0115(18) 0.0210(17) -0.0040(15)
C15 0.045(2) 0.0348(18) 0.062(3) -0.0083(17) 0.0108(19) -0.0118(15)
C16 0.0277(14) 0.0323(15) 0.0325(15) 0.0054(12) 0.0069(12) 0.0022(12)
C17 0.0336(17) 0.0384(18) 0.056(2) 0.0103(16) 0.0210(16) 0.0097(14)
C18 0.0411(19) 0.062(2) 0.0339(18) 0.0009(17) 0.0074(15) 0.0015(18)
C19 0.0322(16) 0.0448(19) 0.050(2) -0.0091(16) 0.0088(15) -0.0064(14)
C20 0.0370(16) 0.0400(18) 0.0338(17) -0.0072(13) 0.0191(14) -0.0005(13)
C21 0.0263(13) 0.0318(15) 0.0425(17) -0.0068(12) 0.0190(12) -0.0012(11)
C22 0.0298(14) 0.0283(15) 0.0394(17) -0.0014(13) 0.0133(13) 0.0037(12)
C23 0.0382(17) 0.0328(16) 0.054(2) -0.0093(15) 0.0145(16) 0.0012(13)
C24 0.042(2) 0.048(2) 0.095(4) -0.020(2) 0.013(2) 0.0075(17)
Zr31 0.02244(12) 0.02058(12) 0.02260(13) -0.00043(9) 0.00775(10) -0.00273(9)
S31 0.0276(3) 0.0314(4) 0.0330(4) -0.0021(3) 0.0110(3) 0.0028(3)
F31 0.0345(10) 0.0561(13) 0.0840(16) -0.0100(11) 0.0121(10) -0.0116(9)
F32 0.0376(10) 0.0567(12) 0.0640(13) 0.0017(10) 0.0212(9) 0.0164(9)
F33 0.0492(12) 0.0826(15) 0.0423(11) 0.0170(10) 0.0172(9) 0.0245(11)
O31 0.0310(10) 0.0287(10) 0.0321(10) -0.0003(8) 0.0114(8) 0.0043(8)
O32 0.0554(15) 0.0738(17) 0.0413(13) 0.0134(12) 0.0266(12) 0.0212(13)
O33 0.0345(12) 0.0315(12) 0.0824(18) -0.0174(11) 0.0172(12) -0.0012(9)
N31 0.0260(11) 0.0226(11) 0.0325(12) 0.0036(9) 0.0091(10) -0.0011(9)
N32 0.0227(11) 0.0284(12) 0.0288(12) 0.0022(9) 0.0093(9) -0.0041(9)
C31 0.0400(16) 0.0277(14) 0.0258(14) -0.0028(11) 0.0146(12) -0.0044(12)
C32 0.0337(14) 0.0320(14) 0.0262(14) -0.0024(11) 0.0146(12) 0.0005(12)
C33 0.0308(14) 0.0317(14) 0.0272(14) 0.0018(11) 0.0121(12) -0.0053(11)
C34 0.0328(14) 0.0293(14) 0.0284(14) 0.0060(11) 0.0146(12) -0.0014(11)
C35 0.0295(14) 0.0341(15) 0.0220(13) 0.0018(11) 0.0073(11) -0.0041(11)
C36 0.059(2) 0.0292(16) 0.0359(18) -0.0086(13) 0.0164(17) -0.0098(15)
C37 0.0431(19) 0.051(2) 0.0382(19) 0.0007(16) 0.0206(16) 0.0105(16)
C38 0.0380(18) 0.045(2) 0.046(2) 0.0053(16) 0.0193(16) -0.0110(15)
C39 0.046(2) 0.0321(17) 0.049(2) 0.0151(15) 0.0231(17) 0.0059(14)
C40 0.0300(15) 0.056(2) 0.0289(16) 0.0059(15) 0.0056(13) -0.0075(15)
C41 0.0308(14) 0.0258(14) 0.0295(14) 0.0016(11) 0.0103(12) -0.0051(11)
C42 0.0376(18) 0.0328(17) 0.064(2) 0.0179(17) 0.0191(18) -0.0026(14)
C43 0.0264(14) 0.0272(14) 0.0460(18) 0.0070(13) 0.0101(13) 0.0009(11)
C44 0.0392(19) 0.0280(17) 0.078(3) 0.0029(17) 0.019(2) 0.0036(14)
C45 0.0357(18) 0.049(2) 0.050(2) 0.0195(17) 0.0018(16) -0.0020(16)
C46 0.0237(13) 0.0326(15) 0.0388(16) 0.0061(12) 0.0124(12) -0.0017(11)
C47 0.0282(16) 0.045(2) 0.052(2) -0.0013(16) 0.0083(15) -0.0083(14)
C48 0.045(2) 0.053(2) 0.052(2) 0.0000(18) 0.0289(17) -0.0071(17)
C49 0.0285(15) 0.0411(17) 0.0452(18) -0.0028(14) 0.0134(13) 0.0035(13)
C50 0.0288(14) 0.0270(15) 0.0344(16) -0.0017(12) 0.0085(12) -0.0039(12)
C51 0.0267(14) 0.0334(15) 0.0296(15) -0.0091(12) 0.0010(11) 0.0009(11)
C52 0.0329(16) 0.0467(19) 0.0302(16) -0.0110(14) 0.0081(13) -0.0018(14)
C53 0.0384(18) 0.0346(18) 0.058(2) -0.0142(17) 0.0044(17) 0.0028(14)
C54 0.0392(19) 0.042(2) 0.080(3) -0.027(2) 0.0114(19) -0.0067(16)

loop_
_atom_type_symbol
_atom_type_description
_atom_type_scat_dispersion_real
_atom_type_scat_dispersion_imag
_atom_type_scat_source
C C 0.0033 0.0016 'International Tables Vol C Tables 4.2.6.8 and 6.1.1.4'
H H 0.0000 0.0000 'International Tables Vol C Tables 4.2.6.8 and 6.1.1.4'
N N 0.0061 0.0033 'International Tables Vol C Tables 4.2.6.8 and 6.1.1.4'
O O 0.0106 0.0060 'International Tables Vol C Tables 4.2.6.8 and 6.1.1.4'
F F 0.0171 0.0103 'International Tables Vol C Tables 4.2.6.8 and 6.1.1.4'
S S 0.1246 0.1234 'International Tables Vol C Tables 4.2.6.8 and 6.1.1.4'
Zr Zr -2.9673 0.5597 'International Tables Vol C Tables 4.2.6.8 and 6.1.1.4'

loop_
_geom_angle_atom_site_label_1
_geom_angle_atom_site_label_2
_geom_angle_atom_site_label_3
_geom_angle
O1 Zr1 CT1 101.82(6)
O1 Zr1 N2 85.78(7)
CT1 Zr1 N2 110.45(7)
O1 Zr1 N1 139.76(8)
CT1 Zr1 N1 106.86(7)
N2 Zr1 N1 58.11(8)
O1 Zr1 C22 114.15(9)
CT1 Zr1 C22 106.66(8)
N2 Zr1 C22 132.75(10)
N1 Zr1 C22 83.97(10)
O1 Zr1 C1 116.13(8)
CT1 Zr1 C1 28.71(6)
N2 Zr1 C1 86.11(9)
N1 Zr1 C1 81.23(9)
C22 Zr1 C1 117.14(10)
O1 Zr1 C5 129.00(8)
CT1 Zr1 C5 28.51(6)
N2 Zr1 C5 115.51(9)
N1 Zr1 C5 85.93(9)
C22 Zr1 C5 85.62(10)
C1 Zr1 C5 32.81(9)
O1 Zr1 C2 83.68(8)
CT1 Zr1 C2 28.60(6)
N2 Zr1 C2 87.35(8)
N1 Zr1 C2 109.37(9)
C22 Zr1 C2 134.87(10)
C1 Zr1 C2 32.70(9)
C5 Zr1 C2 54.11(9)
O1 Zr1 C4 101.44(9)
CT1 Zr1 C4 28.43(6)
N2 Zr1 C4 138.85(9)
N1 Zr1 C4 117.20(9)
C22 Zr1 C4 81.27(10)
C1 Zr1 C4 54.13(9)
C5 Zr1 C4 32.48(10)
C2 Zr1 C4 54.01(9)
O1 Zr1 C3 75.30(8)
CT1 Zr1 C3 28.25(6)
N2 Zr1 C3 117.48(9)
N1 Zr1 C3 134.74(9)
C22 Zr1 C3 109.11(10)
C1 Zr1 C3 53.95(9)
C5 Zr1 C3 53.70(9)
C2 Zr1 C3 32.57(9)
C4 Zr1 C3 32.33(9)
O1 Zr1 C21 85.83(8)
CT1 Zr1 C21 132.15(8)
N2 Zr1 C21 117.23(9)
N1 Zr1 C21 95.02(9)
C22 Zr1 C21 33.17(9)
C1 Zr1 C21 150.02(9)
C5 Zr1 C21 117.55(10)
C2 Zr1 C21 152.43(9)
C4 Zr1 C21 103.75(10)
C3 Zr1 C21 119.91(9)
O1 Zr1 C20 79.52(9)
CT1 Zr1 C20 162.76(8)
N2 Zr1 C20 86.77(9)
N1 Zr1 C20 81.17(9)
C22 Zr1 C20 58.25(10)
C1 Zr1 C20 162.22(10)
C5 Zr1 C20 142.56(10)
C2 Zr1 C20 162.56(10)
C4 Zr1 C20 134.33(10)
C3 Zr1 C20 143.01(10)
C21 Zr1 C20 30.63(9)
O3 S1 O2 116.83(19)
O3 S1 O1 114.47(14)
O2 S1 O1 112.44(14)
O3 S1 C19 105.27(17)
O2 S1 C19 103.69(16)
O1 S1 C19 102.00(13)
S1 O1 Zr1 153.43(12)
C11 N1 C13 124.5(2)
C11 N1 Zr1 94.45(16)
C13 N1 Zr1 140.04(17)
C11 N2 C16 126.8(2)
C11 N2 Zr1 96.40(16)
C16 N2 Zr1 135.20(17)
C2 C1 C5 107.6(2)
C2 C1 C6 124.8(3)
C5 C1 C6 127.2(3)
C2 C1 Zr1 73.83(15)
C5 C1 Zr1 73.74(15)
C6 C1 Zr1 122.9(2)
C1 C2 C3 107.9(2)
C1 C2 C7 125.4(3)
C3 C2 C7 126.5(3)
C1 C2 Zr1 73.47(15)
C3 C2 Zr1 74.45(15)
C7 C2 Zr1 121.9(2)
C4 C3 C2 108.2(2)
C4 C3 C8 124.4(3)
C2 C3 C8 127.0(3)
C4 C3 Zr1 73.51(16)
C2 C3 Zr1 72.98(15)
C8 C3 Zr1 124.6(2)
C3 C4 C5 108.0(2)
C3 C4 C9 124.4(3)
C5 C4 C9 127.0(3)
C3 C4 Zr1 74.16(16)
C5 C4 Zr1 73.31(15)
C9 C4 Zr1 125.5(2)
C4 C5 C1 108.2(2)
C4 C5 C10 125.3(3)
C1 C5 C10 126.2(3)
C4 C5 Zr1 74.21(16)
C1 C5 Zr1 73.44(15)
C10 C5 Zr1 123.5(2)
C1 C6 H6A 113(3)
C1 C6 H6B 107(2)
H6A C6 H6B 107(3)
C1 C6 H6C 116(2)
H6A C6 H6C 105(4)
H6B C6 H6C 108(3)
C2 C7 H7A 114(3)
C2 C7 H7B 112(2)
H7A C7 H7B 102(3)
C2 C7 H7C 110(3)
H7A C7 H7C 111(4)
H7B C7 H7C 108(3)
C3 C8 H8A 105(2)
C3 C8 H8B 114(2)
H8A C8 H8B 108(3)
C3 C8 H8C 111(2)
H8A C8 H8C 117(3)
H8B C8 H8C 101(3)
C4 C9 H9A 109(3)
C4 C9 H9B 111(3)
H9A C9 H9B 104(4)
C4 C9 H9C 114(2)
H9A C9 H9C 113(4)
H9B C9 H9C 106(4)
C5 C10 H10A 108(2)
C5 C10 H10B 110(3)
H10A C10 H10B 110(4)
C5 C10 H10C 109(2)
H10A C10 H10C 107(3)
H10B C10 H10C 114(3)
N2 C11 N1 110.2(2)
N2 C11 C12 124.3(3)
N1 C11 C12 125.5(3)
C11 C12 H12A 112(2)
C11 C12 H12B 113(3)
H12A C12 H12B 116(4)
C11 C12 H12C 108(3)
H12A C12 H12C 101(4)
H12B C12 H12C 106(4)
N1 C13 C14 113.6(3)
N1 C13 C15 114.7(3)
C14 C13 C15 111.4(3)
N1 C13 H13 103.5(17)
C14 C13 H13 105.9(17)
C15 C13 H13 106.9(17)
C13 C14 H14A 112.3(18)
C13 C14 H14B 108(2)
H14A C14 H14B 105(3)
C13 C14 H14C 113(2)
H14A C14 H14C 105(3)
H14B C14 H14C 113(3)
C13 C15 H15A 112(2)
C13 C15 H15B 108(2)
H15A C15 H15B 109(3)
C13 C15 H15C 109(3)
H15A C15 H15C 112(3)
H15B C15 H15C 106(3)
N2 C16 C18 112.9(3)
N2 C16 C17 114.5(3)
C18 C16 C17 112.6(3)
N2 C16 H16 104.2(16)
C18 C16 H16 107.3(16)
C17 C16 H16 104.3(17)
C16 C17 H17A 114(2)
C16 C17 H17B 113(2)
H17A C17 H17B 101(3)
C16 C17 H17C 113(2)
H17A C17 H17C 105(3)
H17B C17 H17C 110(3)
C16 C18 H18A 111(2)
C16 C18 H18B 109(2)
H18A C18 H18B 108(3)
C16 C18 H18C 113(2)
H18A C18 H18C 110(3)
H18B C18 H18C 105(3)
F3A C19 F2 117.8(12)
F3A C19 F3 19.8(17)
F2 C19 F3 105.3(12)
F3A C19 F1A 112.5(12)
F2 C19 F1A 92.4(14)
F3 C19 F1A 130.7(10)
F3A C19 F1 85.8(12)
F2 C19 F1 108.8(14)
F3 C19 F1 104.7(10)
F1A C19 F1 26.9(10)
F3A C19 F2A 112.6(14)
F2 C19 F2A 13(3)
F3 C19 F2A 97.2(14)
F1A C19 F2A 105.2(15)
F1 C19 F2A 121.2(15)
F3A C19 S1 113.5(8)
F2 C19 S1 112.6(9)
F3 C19 S1 109.0(8)
F1A C19 S1 105.5(8)
F1 C19 S1 115.6(8)
F2A C19 S1 106.9(12)
C21 C20 Zr1 72.24(17)
C21 C20 H20A 119.8(19)
Zr1 C20 H20A 82.9(19)
C21 C20 H20B 124(2)
Zr1 C20 H20B 124(2)
H20A C20 H20B 115(3)
C20 C21 C22 122.0(3)
C20 C21 C23 119.3(3)
C22 C21 C23 117.4(3)
C20 C21 Zr1 77.12(17)
C22 C21 Zr1 66.13(15)
C23 C21 Zr1 118.7(2)
C21 C22 Zr1 80.70(16)
C21 C22 H22A 117.1(17)
Zr1 C22 H22A 122.9(17)
C21 C22 H22B 117(2)
Zr1 C22 H22B 98(2)
H22A C22 H22B 115(3)
C24 C23 C21 111.3(3)
C24 C23 H23A 97(2)
C21 C23 H23A 117(2)
C24 C23 H23B 107(2)
C21 C23 H23B 107(2)
H23A C23 H23B 117(3)
C23 C24 H24A 106(3)
C23 C24 H24B 110(3)
H24A C24 H24B 107(4)
C23 C24 H24C 108(3)
H24A C24 H24C 116(4)
H24B C24 H24C 110(4)
O31 Zr31 CT31 101.35(6)
O31 Zr31 N32 84.80(8)
CT31 Zr31 N32 111.00(7)
O31 Zr31 N31 139.71(8)
CT31 Zr31 N31 106.41(7)
N32 Zr31 N31 58.31(8)
O31 Zr31 C50 115.02(9)
CT31 Zr31 C50 106.46(8)
N32 Zr31 C50 132.76(10)
N31 Zr31 C50 84.41(9)
O31 Zr31 C35 81.12(8)
CT31 Zr31 C35 28.92(6)
N32 Zr31 C35 88.85(8)
N31 Zr31 C35 111.09(9)
C50 Zr31 C35 134.42(10)
O31 Zr31 C31 113.33(8)
CT31 Zr31 C31 28.56(6)
N32 Zr31 C31 85.82(9)
N31 Zr31 C31 81.92(9)
C50 Zr31 C31 119.00(10)
C35 Zr31 C31 32.83(9)
O31 Zr31 C34 75.62(8)
CT31 Zr31 C34 28.44(6)
N32 Zr31 C34 119.86(8)
N31 Zr31 C34 134.77(9)
C50 Zr31 C34 106.82(10)
C35 Zr31 C34 32.76(9)
C31 Zr31 C34 53.97(9)
O31 Zr31 C32 129.21(8)
CT31 Zr31 C32 28.47(6)
N32 Zr31 C32 114.07(9)
N31 Zr31 C32 84.24(9)
C50 Zr31 C32 86.95(10)
C35 Zr31 C32 54.40(9)
C31 Zr31 C32 32.73(9)
C34 Zr31 C32 53.84(9)
O31 Zr31 C33 103.58(8)
CT31 Zr31 C33 28.32(6)
N32 Zr31 C33 139.08(8)
N31 Zr31 C33 114.75(9)
C50 Zr31 C33 80.25(10)
C35 Zr31 C33 54.20(9)
C31 Zr31 C33 53.86(9)
C34 Zr31 C33 32.47(9)
C32 Zr31 C33 32.31(9)
O31 Zr31 C51 86.49(8)
CT31 Zr31 C51 131.49(8)
N32 Zr31 C51 117.39(9)
N31 Zr31 C51 96.11(9)
C50 Zr31 C51 33.10(9)
C35 Zr31 C51 149.85(9)
C31 Zr31 C51 151.56(9)
C34 Zr31 C51 117.37(10)
C32 Zr31 C51 118.87(9)
C33 Zr31 C51 103.18(9)
O31 Zr31 C52 79.73(9)
CT31 Zr31 C52 162.37(8)
N32 Zr31 C52 86.63(9)
N31 Zr31 C52 82.30(10)
C50 Zr31 C52 58.37(10)
C35 Zr31 C52 160.63(10)
C31 Zr31 C52 164.20(10)
C34 Zr31 C52 141.25(10)
C32 Zr31 C52 143.74(10)
C33 Zr31 C52 134.11(10)
C51 Zr31 C52 30.93(10)
O32 S31 O33 117.69(17)
O32 S31 O31 114.05(13)
O33 S31 O31 112.62(13)
O32 S31 C49 104.39(15)
O33 S31 C49 103.70(14)
O31 S31 C49 102.05(13)
S31 O31 Zr31 151.84(12)
C41 N31 C43 125.5(2)
C41 N31 Zr31 94.61(16)
C43 N31 Zr31 139.35(17)
C41 N32 C46 126.8(2)
C41 N32 Zr31 95.73(16)
C46 N32 Zr31 136.65(18)
C35 C31 C32 108.1(2)
C35 C31 C36 125.0(3)
C32 C31 C36 126.7(3)
C35 C31 Zr31 73.01(15)
C32 C31 Zr31 74.11(15)
C36 C31 Zr31 122.7(2)
C33 C32 C31 107.8(2)
C33 C32 C37 125.0(3)
C31 C32 C37 126.8(3)
C33 C32 Zr31 74.05(15)
C31 C32 Zr31 73.16(15)
C37 C32 Zr31 124.5(2)
C32 C33 C34 108.2(2)
C32 C33 C38 126.4(3)
C34 C33 C38 124.8(3)
C32 C33 Zr31 73.64(15)
C34 C33 Zr31 73.17(15)
C38 C33 Zr31 125.9(2)
C33 C34 C35 108.4(2)
C33 C34 C39 125.0(3)
C35 C34 C39 126.2(3)
C33 C34 Zr31 74.36(15)
C35 C34 Zr31 72.95(15)
C39 C34 Zr31 124.2(2)
C34 C35 C31 107.5(2)
C34 C35 C40 126.6(3)
C31 C35 C40 125.9(3)
C34 C35 Zr31 74.29(15)
C31 C35 Zr31 74.16(15)
C40 C35 Zr31 120.5(2)
C31 C36 H36A 110(3)
C31 C36 H36B 119(3)
H36A C36 H36B 108(4)
C31 C36 H36C 111(3)
H36A C36 H36C 100(4)
H36B C36 H36C 107(4)
C32 C37 H37A 111(2)
C32 C37 H37B 113(2)
H37A C37 H37B 106(3)
C32 C37 H37C 111(2)
H37A C37 H37C 109(3)
H37B C37 H37C 106(3)
C33 C38 H38A 111(2)
C33 C38 H38B 113(2)
H38A C38 H38B 104(3)
C33 C38 H38C 111(2)
H38A C38 H38C 108(3)
H38B C38 H38C 110(3)
C34 C39 H39A 115(3)
C34 C39 H39B 110(2)
H39A C39 H39B 109(4)
C34 C39 H39C 111(2)
H39A C39 H39C 106(4)
H39B C39 H39C 105(3)
C35 C40 H40A 113(3)
C35 C40 H40B 109(3)
H40A C40 H40B 107(4)
C35 C40 H40C 114(3)
H40A C40 H40C 117(4)
H40B C40 H40C 94(4)
N32 C41 N31 110.9(2)
N32 C41 C42 124.4(3)
N31 C41 C42 124.6(3)
C41 C42 H42A 111(2)
C41 C42 H42B 113(3)
H42A C42 H42B 112(4)
C41 C42 H42C 110(3)
H42A C42 H42C 99(3)
H42B C42 H42C 112(4)
N31 C43 C45 113.9(3)
N31 C43 C44 114.0(3)
C45 C43 C44 111.5(3)
N31 C43 H43 101.7(17)
C45 C43 H43 108.0(17)
C44 C43 H43 106.9(17)
C43 C44 H44A 112(2)
C43 C44 H44B 107(2)
H44A C44 H44B 110(3)
C43 C44 H44C 108(2)
H44A C44 H44C 111(3)
H44B C44 H44C 108(3)
C43 C45 H45A 108(2)
C43 C45 H45B 111(2)
H45A C45 H45B 109(3)
C43 C45 H45C 111(2)
H45A C45 H45C 107(3)
H45B C45 H45C 111(3)
N32 C46 C48 113.0(3)
N32 C46 C47 114.2(3)
C48 C46 C47 112.8(3)
N32 C46 H46 103.1(18)
C48 C46 H46 107.1(18)
C47 C46 H46 105.7(18)
C46 C47 H47A 110(3)
C46 C47 H47B 110(2)
H47A C47 H47B 111(3)
C46 C47 H47C 111(2)
H47A C47 H47C 105(3)
H47B C47 H47C 109(3)
C46 C48 H48A 111(2)
C46 C48 H48B 110(2)
H48A C48 H48B 104(3)
C46 C48 H48C 112(2)
H48A C48 H48C 110(3)
H48B C48 H48C 109(3)
F33 C49 F31 107.8(3)
F33 C49 F32 107.7(3)
F31 C49 F32 107.9(2)
F33 C49 S31 111.9(2)
F31 C49 S31 111.4(2)
F32 C49 S31 110.1(2)
C51 C50 Zr31 80.91(16)
C51 C50 H50A 118.6(19)
Zr31 C50 H50A 97.2(18)
C51 C50 H50B 115.7(19)
Zr31 C50 H50B 121.6(19)
H50A C50 H50B 117(3)
C52 C51 C50 121.0(3)
C52 C51 C53 119.9(3)
C50 C51 C53 118.1(3)
C52 C51 Zr31 75.99(17)
C50 C51 Zr31 65.99(15)
C53 C51 Zr31 120.6(2)
C51 C52 Zr31 73.08(17)
C51 C52 H52A 125.9(17)
Zr31 C52 H52A 87.8(16)
C51 C52 H52B 116(2)
Zr31 C52 H52B 124(2)
H52A C52 H52B 116(3)
C51 C53 C54 110.9(3)
C51 C53 H53A 113(2)
C54 C53 H53A 104(2)
C51 C53 H53B 111(3)
C54 C53 H53B 111(3)
H53A C53 H53B 107(4)
C53 C54 H54A 112(3)
C53 C54 H54B 111(2)
H54A C54 H54B 102(3)
C53 C54 H54C 109(3)
H54A C54 H54C 115(4)
H54B C54 H54C 108(4)

loop_
_geom_bond_atom_site_label_1
_geom_bond_atom_site_label_2
_geom_bond_distance
Zr1 O1 2.2082(18)
Zr1 CT1 2.2212(13)
Zr1 N2 2.234(2)
Zr1 N1 2.275(2)
Zr1 C22 2.371(3)
Zr1 C1 2.518(3)
Zr1 C5 2.522(3)
Zr1 C2 2.523(3)
Zr1 C4 2.533(3)
Zr1 C3 2.542(3)
Zr1 C21 2.559(3)
Zr1 C20 2.619(3)
S1 O3 1.404(3)
S1 O2 1.431(3)
S1 O1 1.4753(19)
S1 C19 1.830(3)
F1 C19 1.322(16)
F2 C19 1.309(19)
F3 C19 1.311(14)
F1A C19 1.32(2)
F2A C19 1.33(2)
F3A C19 1.26(2)
N1 C11 1.337(3)
N1 C13 1.481(3)
N2 C11 1.334(3)
N2 C16 1.469(3)
C1 C2 1.419(4)
C1 C5 1.423(4)
C1 C6 1.493(4)
C2 C3 1.420(4)
C2 C7 1.496(4)
C3 C4 1.413(4)
C3 C8 1.504(4)
C4 C5 1.414(4)
C4 C9 1.500(4)
C5 C10 1.503(4)
C6 H6A 0.94(5)
C6 H6B 0.93(4)
C6 H6C 0.91(4)
C7 H7A 0.88(4)
C7 H7B 0.95(4)
C7 H7C 0.93(4)
C8 H8A 0.97(4)
C8 H8B 0.98(4)
C8 H8C 0.94(4)
C9 H9A 0.93(5)
C9 H9B 0.93(5)
C9 H9C 0.92(4)
C10 H10A 0.97(4)
C10 H10B 0.97(5)
C10 H10C 0.96(4)
C11 C12 1.497(4)
C12 H12A 0.92(4)
C12 H12B 0.85(4)
C12 H12C 0.98(5)
C13 C14 1.527(5)
C13 C15 1.531(5)
C13 H13 0.99(3)
C14 H14A 1.02(3)
C14 H14B 0.98(4)
C14 H14C 0.94(4)
C15 H15A 0.96(4)
C15 H15B 0.97(4)
C15 H15C 0.95(4)
C16 C18 1.524(5)
C16 C17 1.532(4)
C16 H16 1.00(3)
C17 H17A 0.95(4)
C17 H17B 1.02(4)
C17 H17C 0.93(4)
C18 H18A 0.95(4)
C18 H18B 1.00(4)
C18 H18C 0.99(4)
C20 C21 1.369(4)
C20 H20A 0.93(3)
C20 H20B 0.94(4)
C21 C22 1.418(4)
C21 C23 1.515(4)
C22 H22A 0.98(3)
C22 H22B 0.93(3)
C23 C24 1.511(5)
C23 H23A 1.00(4)
C23 H23B 0.96(4)
C24 H24A 1.20(6)
C24 H24B 1.06(5)
C24 H24C 0.99(5)
Zr31 O31 2.2185(18)
Zr31 CT31 2.2207(13)
Zr31 N32 2.242(2)
Zr31 N31 2.257(2)
Zr31 C50 2.375(3)
Zr31 C35 2.509(3)
Zr31 C31 2.524(3)
Zr31 C34 2.527(3)
Zr31 C32 2.537(3)
Zr31 C33 2.542(3)
Zr31 C51 2.567(3)
Zr31 C52 2.604(3)
S31 O32 1.417(2)
S31 O33 1.422(2)
S31 O31 1.4778(19)
S31 C49 1.824(3)
F31 C49 1.328(4)
F32 C49 1.329(3)
F33 C49 1.323(4)
N31 C41 1.338(3)
N31 C43 1.479(3)
N32 C41 1.323(3)
N32 C46 1.472(3)
C31 C35 1.423(4)
C31 C32 1.426(4)
C31 C36 1.500(4)
C32 C33 1.413(4)
C32 C37 1.500(4)
C33 C34 1.417(4)
C33 C38 1.502(4)
C34 C35 1.420(4)
C34 C39 1.500(4)
C35 C40 1.498(4)
C36 H36A 0.94(5)
C36 H36B 0.95(4)
C36 H36C 0.92(5)
C37 H37A 0.95(4)
C37 H37B 0.99(4)
C37 H37C 0.95(4)
C38 H38A 1.00(4)
C38 H38B 0.98(4)
C38 H38C 0.94(3)
C39 H39A 0.90(4)
C39 H39B 0.89(4)
C39 H39C 0.96(4)
C40 H40A 0.86(5)
C40 H40B 0.94(5)
C40 H40C 0.99(5)
C41 C42 1.512(4)
C42 H42A 1.11(5)
C42 H42B 0.88(5)
C42 H42C 0.90(4)
C43 C45 1.518(5)
C43 C44 1.536(5)
C43 H43 1.01(3)
C44 H44A 1.01(4)
C44 H44B 0.89(4)
C44 H44C 0.92(4)
C45 H45A 1.03(4)
C45 H45B 0.97(4)
C45 H45C 0.99(4)
C46 C48 1.519(5)
C46 C47 1.533(4)
C46 H46 0.96(3)
C47 H47A 0.95(4)
C47 H47B 0.89(4)
C47 H47C 1.00(4)
C48 H48A 0.98(4)
C48 H48B 0.94(4)
C48 H48C 0.97(4)
C50 C51 1.420(4)
C50 H50A 0.97(3)
C50 H50B 0.90(3)
C51 C52 1.379(4)
C51 C53 1.503(4)
C52 H52A 1.01(3)
C52 H52B 0.91(4)
C53 C54 1.529(5)
C53 H53A 0.90(4)
C53 H53B 0.93(4)
C54 H54A 1.00(5)
C54 H54B 1.02(4)
C54 H54C 1.09(6)

loop_
_geom_torsion_atom_site_label_1
_geom_torsion_atom_site_label_2
_geom_torsion_atom_site_label_3
_geom_torsion_atom_site_label_4
_geom_torsion
O3 S1 O1 Zr1 -51.5(3)
O2 S1 O1 Zr1 84.9(3)
C19 S1 O1 Zr1 -164.6(3)
CT1 Zr1 O1 S1 -143.8(3)
N2 Zr1 O1 S1 106.1(3)
N1 Zr1 O1 S1 81.3(3)
C22 Zr1 O1 S1 -29.3(3)
C1 Zr1 O1 S1 -170.3(3)
C5 Zr1 O1 S1 -134.1(3)
C2 Zr1 O1 S1 -166.1(3)
C4 Zr1 O1 S1 -114.8(3)
C3 Zr1 O1 S1 -134.0(3)
C21 Zr1 O1 S1 -11.6(3)
C20 Zr1 O1 S1 18.7(3)
O1 Zr1 N1 C11 23.9(2)
CT1 Zr1 N1 C11 -109.69(15)
N2 Zr1 N1 C11 -5.72(15)
C22 Zr1 N1 C11 144.70(17)
C1 Zr1 N1 C11 -96.59(17)
C5 Zr1 N1 C11 -129.28(17)
C2 Zr1 N1 C11 -79.67(17)
C4 Zr1 N1 C11 -138.36(16)
C3 Zr1 N1 C11 -104.27(18)
C21 Zr1 N1 C11 113.38(16)
C20 Zr1 N1 C11 85.98(17)
O1 Zr1 N1 C13 -144.0(3)
CT1 Zr1 N1 C13 82.4(3)
N2 Zr1 N1 C13 -173.6(3)
C22 Zr1 N1 C13 -23.2(3)
C1 Zr1 N1 C13 95.5(3)
C5 Zr1 N1 C13 62.8(3)
C2 Zr1 N1 C13 112.4(3)
C4 Zr1 N1 C13 53.7(3)
C3 Zr1 N1 C13 87.8(3)
C21 Zr1 N1 C13 -54.5(3)
C20 Zr1 N1 C13 -81.9(3)
O1 Zr1 N2 C11 -155.57(16)
CT1 Zr1 N2 C11 103.37(15)
N1 Zr1 N2 C11 5.75(15)
C22 Zr1 N2 C11 -36.2(2)
C1 Zr1 N2 C11 87.84(16)
C5 Zr1 N2 C11 72.82(18)
C2 Zr1 N2 C11 120.58(17)
C4 Zr1 N2 C11 101.85(19)
C3 Zr1 N2 C11 133.40(16)
C21 Zr1 N2 C11 -72.46(17)
C20 Zr1 N2 C11 -75.85(17)
O1 Zr1 N2 C16 9.8(2)
CT1 Zr1 N2 C16 -91.2(3)
N1 Zr1 N2 C16 171.2(3)
C22 Zr1 N2 C16 129.2(2)
C1 Zr1 N2 C16 -106.7(3)
C5 Zr1 N2 C16 -121.8(2)
C2 Zr1 N2 C16 -74.0(3)
C4 Zr1 N2 C16 -92.7(3)
C3 Zr1 N2 C16 -61.2(3)
C21 Zr1 N2 C16 93.0(3)
C20 Zr1 N2 C16 89.6(3)
O1 Zr1 C1 C2 7.78(18)
CT1 Zr1 C1 C2 -57.37(15)
N2 Zr1 C1 C2 91.15(16)
N1 Zr1 C1 C2 149.46(17)
C22 Zr1 C1 C2 -131.99(16)
C5 Zr1 C1 C2 -114.4(2)
C4 Zr1 C1 C2 -77.52(17)
C3 Zr1 C1 C2 -37.28(15)
C21 Zr1 C1 C2 -125.7(2)
C20 Zr1 C1 C2 157.8(3)
O1 Zr1 C1 C5 122.19(16)
CT1 Zr1 C1 C5 57.05(15)
N2 Zr1 C1 C5 -154.43(17)
N1 Zr1 C1 C5 -96.12(17)
C22 Zr1 C1 C5 -17.6(2)
C2 Zr1 C1 C5 114.4(2)
C4 Zr1 C1 C5 36.90(16)
C3 Zr1 C1 C5 77.14(18)
C21 Zr1 C1 C5 -11.3(3)
C20 Zr1 C1 C5 -87.8(3)
O1 Zr1 C1 C6 -113.6(3)
CT1 Zr1 C1 C6 -178.7(3)
N2 Zr1 C1 C6 -30.2(3)
N1 Zr1 C1 C6 28.1(3)
C22 Zr1 C1 C6 106.6(3)
C5 Zr1 C1 C6 124.2(3)
C2 Zr1 C1 C6 -121.4(3)
C4 Zr1 C1 C6 161.1(3)
C3 Zr1 C1 C6 -158.7(3)
C21 Zr1 C1 C6 112.9(3)
C20 Zr1 C1 C6 36.4(5)
C5 C1 C2 C3 0.5(3)
C6 C1 C2 C3 -173.8(3)
Zr1 C1 C2 C3 67.07(19)
C5 C1 C2 C7 175.8(3)
C6 C1 C2 C7 1.5(5)
Zr1 C1 C2 C7 -117.7(3)
C5 C1 C2 Zr1 -66.54(19)
C6 C1 C2 Zr1 119.2(3)
O1 Zr1 C2 C1 -172.98(16)
CT1 Zr1 C2 C1 57.69(15)
N2 Zr1 C2 C1 -86.93(16)
N1 Zr1 C2 C1 -32.16(18)
C22 Zr1 C2 C1 69.0(2)
C5 Zr1 C2 C1 37.52(16)
C4 Zr1 C2 C1 77.93(18)
C3 Zr1 C2 C1 114.5(2)
C21 Zr1 C2 C1 118.8(2)
C20 Zr1 C2 C1 -157.3(3)
O1 Zr1 C2 C3 72.50(16)
CT1 Zr1 C2 C3 -56.83(15)
N2 Zr1 C2 C3 158.55(17)
N1 Zr1 C2 C3 -146.69(16)
C22 Zr1 C2 C3 -45.6(2)
C1 Zr1 C2 C3 -114.5(2)
C5 Zr1 C2 C3 -77.01(18)
C4 Zr1 C2 C3 -36.60(16)
C21 Zr1 C2 C3 4.2(3)
C20 Zr1 C2 C3 88.1(3)
O1 Zr1 C2 C7 -51.2(3)
CT1 Zr1 C2 C7 179.5(3)
N2 Zr1 C2 C7 34.9(3)
N1 Zr1 C2 C7 89.7(3)
C22 Zr1 C2 C7 -169.2(2)
C1 Zr1 C2 C7 121.8(3)
C5 Zr1 C2 C7 159.3(3)
C4 Zr1 C2 C7 -160.3(3)
C3 Zr1 C2 C7 -123.7(3)
C21 Zr1 C2 C7 -119.4(3)
C20 Zr1 C2 C7 -35.5(5)
C1 C2 C3 C4 -0.8(3)
C7 C2 C3 C4 -176.0(3)
Zr1 C2 C3 C4 65.6(2)
C1 C2 C3 C8 172.7(3)
C7 C2 C3 C8 -2.4(5)
Zr1 C2 C3 C8 -120.9(3)
C1 C2 C3 Zr1 -66.41(18)
C7 C2 C3 Zr1 118.4(3)
O1 Zr1 C3 C4 142.91(18)
CT1 Zr1 C3 C4 -57.75(16)
N2 Zr1 C3 C4 -139.92(17)
N1 Zr1 C3 C4 -68.8(2)
C22 Zr1 C3 C4 32.01(19)
C1 Zr1 C3 C4 -78.16(18)
C5 Zr1 C3 C4 -37.20(17)
C2 Zr1 C3 C4 -115.6(2)
C21 Zr1 C3 C4 66.66(19)
C20 Zr1 C3 C4 94.3(2)
O1 Zr1 C3 C2 -101.49(17)
CT1 Zr1 C3 C2 57.85(15)
N2 Zr1 C3 C2 -24.32(19)
N1 Zr1 C3 C2 46.8(2)
C22 Zr1 C3 C2 147.61(16)
C1 Zr1 C3 C2 37.44(16)
C5 Zr1 C3 C2 78.40(18)
C4 Zr1 C3 C2 115.6(2)
C21 Zr1 C3 C2 -177.74(15)
C20 Zr1 C3 C2 -150.14(17)
O1 Zr1 C3 C8 22.1(3)
CT1 Zr1 C3 C8 -178.6(3)
N2 Zr1 C3 C8 99.3(3)
N1 Zr1 C3 C8 170.4(2)
C22 Zr1 C3 C8 -88.8(3)
C1 Zr1 C3 C8 161.0(3)
C5 Zr1 C3 C8 -158.0(3)
C2 Zr1 C3 C8 123.6(3)
C4 Zr1 C3 C8 -120.8(3)
C21 Zr1 C3 C8 -54.2(3)
C20 Zr1 C3 C8 -26.6(3)
C2 C3 C4 C5 0.8(3)
C8 C3 C4 C5 -173.0(3)
Zr1 C3 C4 C5 66.0(2)
C2 C3 C4 C9 172.3(3)
C8 C3 C4 C9 -1.5(5)
Zr1 C3 C4 C9 -122.5(3)
C2 C3 C4 Zr1 -65.23(19)
C8 C3 C4 Zr1 121.0(3)
O1 Zr1 C4 C3 -36.52(18)
CT1 Zr1 C4 C3 57.22(15)
N2 Zr1 C4 C3 60.2(2)
N1 Zr1 C4 C3 131.90(16)
C22 Zr1 C4 C3 -149.55(19)
C1 Zr1 C4 C3 77.56(18)
C5 Zr1 C4 C3 114.9(2)
C2 Zr1 C4 C3 36.87(16)
C21 Zr1 C4 C3 -124.98(17)
C20 Zr1 C4 C3 -122.99(18)
O1 Zr1 C4 C5 -151.38(16)
CT1 Zr1 C4 C5 -57.63(16)
N2 Zr1 C4 C5 -54.6(2)
N1 Zr1 C4 C5 17.04(19)
C22 Zr1 C4 C5 95.59(18)
C1 Zr1 C4 C5 -37.29(16)
C2 Zr1 C4 C5 -77.99(18)
C3 Zr1 C4 C5 -114.9(2)
C21 Zr1 C4 C5 120.16(17)
C20 Zr1 C4 C5 122.16(18)
O1 Zr1 C4 C9 84.8(3)
CT1 Zr1 C4 C9 178.5(4)
N2 Zr1 C4 C9 -178.5(3)
N1 Zr1 C4 C9 -106.8(3)
C22 Zr1 C4 C9 -28.3(3)
C1 Zr1 C4 C9 -161.2(4)
C5 Zr1 C4 C9 -123.9(4)
C2 Zr1 C4 C9 158.1(4)
C3 Zr1 C4 C9 121.3(4)
C21 Zr1 C4 C9 -3.7(3)
C20 Zr1 C4 C9 -1.7(4)
C3 C4 C5 C1 -0.5(3)
C9 C4 C5 C1 -171.7(3)
Zr1 C4 C5 C1 66.12(19)
C3 C4 C5 C10 173.2(3)
C9 C4 C5 C10 2.0(5)
Zr1 C4 C5 C10 -120.2(3)
C3 C4 C5 Zr1 -66.6(2)
C9 C4 C5 Zr1 122.2(3)
C2 C1 C5 C4 0.0(3)
C6 C1 C5 C4 174.1(3)
Zr1 C1 C5 C4 -66.6(2)
C2 C1 C5 C10 -173.6(3)
C6 C1 C5 C10 0.5(5)
Zr1 C1 C5 C10 119.8(3)
C2 C1 C5 Zr1 66.60(18)
C6 C1 C5 Zr1 -119.3(3)
O1 Zr1 C5 C4 37.2(2)
CT1 Zr1 C5 C4 57.40(15)
N2 Zr1 C5 C4 143.52(16)
N1 Zr1 C5 C4 -164.85(17)
C22 Zr1 C5 C4 -80.60(18)
C1 Zr1 C5 C4 115.0(2)
C2 Zr1 C5 C4 77.64(18)
C3 Zr1 C5 C4 37.03(16)
C21 Zr1 C5 C4 -71.31(18)
C20 Zr1 C5 C4 -95.1(2)
O1 Zr1 C5 C1 -77.86(19)
CT1 Zr1 C5 C1 -57.62(15)
N2 Zr1 C5 C1 28.50(19)
N1 Zr1 C5 C1 80.12(17)
C22 Zr1 C5 C1 164.37(18)
C2 Zr1 C5 C1 -37.39(16)
C4 Zr1 C5 C1 -115.0(2)
C3 Zr1 C5 C1 -78.00(18)
C21 Zr1 C5 C1 173.67(16)
C20 Zr1 C5 C1 149.87(18)
O1 Zr1 C5 C10 159.3(3)
CT1 Zr1 C5 C10 179.6(4)
N2 Zr1 C5 C10 -94.3(3)
N1 Zr1 C5 C10 -42.7(3)
C22 Zr1 C5 C10 41.6(3)
C1 Zr1 C5 C10 -122.8(4)
C2 Zr1 C5 C10 -160.2(3)
C4 Zr1 C5 C10 122.2(4)
C3 Zr1 C5 C10 159.2(3)
C21 Zr1 C5 C10 50.9(3)
C20 Zr1 C5 C10 27.1(4)
C16 N2 C11 N1 -176.1(2)
Zr1 N2 C11 N1 -8.9(2)
C16 N2 C11 C12 3.6(5)
Zr1 N2 C11 C12 170.8(3)
C13 N1 C11 N2 179.3(2)
Zr1 N1 C11 N2 8.7(2)
C13 N1 C11 C12 -0.4(5)
Zr1 N1 C11 C12 -171.0(3)
C11 N1 C13 C14 -69.5(4)
Zr1 N1 C13 C14 95.8(3)
C11 N1 C13 C15 60.2(4)
Zr1 N1 C13 C15 -134.5(3)
C11 N2 C16 C18 67.8(4)
Zr1 N2 C16 C18 -94.0(3)
C11 N2 C16 C17 -62.8(4)
Zr1 N2 C16 C17 135.4(2)
O3 S1 C19 F3A -170.7(11)
O2 S1 C19 F3A 66.0(11)
O1 S1 C19 F3A -50.9(11)
O3 S1 C19 F2 52.1(12)
O2 S1 C19 F2 -71.1(12)
O1 S1 C19 F2 171.9(12)
O3 S1 C19 F3 168.6(9)
O2 S1 C19 F3 45.3(9)
O1 S1 C19 F3 -71.6(9)
O3 S1 C19 F1A -47.2(7)
O2 S1 C19 F1A -170.4(7)
O1 S1 C19 F1A 72.6(7)
O3 S1 C19 F1 -73.8(7)
O2 S1 C19 F1 162.9(7)
O1 S1 C19 F1 46.0(7)
O3 S1 C19 F2A 64.5(13)
O2 S1 C19 F2A -58.8(13)
O1 S1 C19 F2A -175.7(13)
O1 Zr1 C20 C21 -99.62(18)
CT1 Zr1 C20 C21 -3.5(4)
N2 Zr1 C20 C21 174.08(19)
N1 Zr1 C20 C21 115.86(19)
C22 Zr1 C20 C21 27.52(17)
C1 Zr1 C20 C21 107.5(3)
C5 Zr1 C20 C21 44.6(3)
C2 Zr1 C20 C21 -115.4(3)
C4 Zr1 C20 C21 -3.8(3)
C3 Zr1 C20 C21 -52.0(3)
Zr1 C20 C21 C22 -50.8(3)
Zr1 C20 C21 C23 115.9(3)
O1 Zr1 C21 C20 76.43(19)
CT1 Zr1 C21 C20 178.62(16)
N2 Zr1 C21 C20 -6.7(2)
N1 Zr1 C21 C20 -63.20(19)
C22 Zr1 C21 C20 -134.1(3)
C1 Zr1 C21 C20 -144.4(2)
C5 Zr1 C21 C20 -151.22(18)
C2 Zr1 C21 C20 144.2(2)
C4 Zr1 C21 C20 177.20(18)
C3 Zr1 C21 C20 146.83(18)
O1 Zr1 C21 C22 -149.47(19)
CT1 Zr1 C21 C22 -47.3(2)
N2 Zr1 C21 C22 127.45(18)
N1 Zr1 C21 C22 70.90(19)
C1 Zr1 C21 C22 -10.3(3)
C5 Zr1 C21 C22 -17.1(2)
C2 Zr1 C21 C22 -81.7(3)
C4 Zr1 C21 C22 -48.7(2)
C3 Zr1 C21 C22 -79.1(2)
C20 Zr1 C21 C22 134.1(3)
O1 Zr1 C21 C23 -40.2(2)
CT1 Zr1 C21 C23 62.0(3)
N2 Zr1 C21 C23 -123.2(2)
N1 Zr1 C21 C23 -179.8(2)
C22 Zr1 C21 C23 109.3(3)
C1 Zr1 C21 C23 99.1(3)
C5 Zr1 C21 C23 92.2(2)
C2 Zr1 C21 C23 27.6(4)
C4 Zr1 C21 C23 60.6(3)
C3 Zr1 C21 C23 30.2(3)
C20 Zr1 C21 C23 -116.6(3)
C20 C21 C22 Zr1 55.7(3)
C23 C21 C22 Zr1 -111.3(2)
O1 Zr1 C22 C21 33.7(2)
CT1 Zr1 C22 C21 145.35(16)
N2 Zr1 C22 C21 -74.0(2)
N1 Zr1 C22 C21 -108.82(18)
C1 Zr1 C22 C21 174.27(16)
C5 Zr1 C22 C21 164.82(19)
C2 Zr1 C22 C21 139.75(17)
C4 Zr1 C22 C21 132.41(19)
C3 Zr1 C22 C21 115.74(18)
C20 Zr1 C22 C21 -25.49(17)
C20 C21 C23 C24 116.0(4)
C22 C21 C23 C24 -76.8(4)
Zr1 C21 C23 C24 -153.1(3)
O32 S31 O31 Zr31 55.5(3)
O33 S31 O31 Zr31 -82.0(3)
C49 S31 O31 Zr31 167.5(3)
CT31 Zr31 O31 S31 154.7(2)
N32 Zr31 O31 S31 -94.9(3)
N31 Zr31 O31 S31 -72.3(3)
C50 Zr31 O31 S31 40.3(3)
C35 Zr31 O31 S31 175.4(3)
C31 Zr31 O31 S31 -178.1(2)
C34 Zr31 O31 S31 142.4(3)
C32 Zr31 O31 S31 148.1(2)
C33 Zr31 O31 S31 125.7(3)
C51 Zr31 O31 S31 23.0(3)
C52 Zr31 O31 S31 -7.4(3)
O31 Zr31 N31 C41 -22.9(2)
CT31 Zr31 N31 C41 108.75(16)
N32 Zr31 N31 C41 3.84(15)
C50 Zr31 N31 C41 -145.71(18)
C35 Zr31 N31 C41 78.57(18)
C31 Zr31 N31 C41 93.91(17)
C34 Zr31 N31 C41 106.08(18)
C32 Zr31 N31 C41 126.80(17)
C33 Zr31 N31 C41 137.74(16)
C51 Zr31 N31 C41 -114.69(17)
C52 Zr31 N31 C41 -86.94(17)
O31 Zr31 N31 C43 148.1(3)
CT31 Zr31 N31 C43 -80.2(3)
N32 Zr31 N31 C43 174.8(3)
C50 Zr31 N31 C43 25.3(3)
C35 Zr31 N31 C43 -110.4(3)
C31 Zr31 N31 C43 -95.1(3)
C34 Zr31 N31 C43 -82.9(3)
C32 Zr31 N31 C43 -62.2(3)
C33 Zr31 N31 C43 -51.3(3)
C51 Zr31 N31 C43 56.3(3)
C52 Zr31 N31 C43 84.1(3)
O31 Zr31 N32 C41 159.11(17)
CT31 Zr31 N32 C41 -100.71(16)
N31 Zr31 N32 C41 -3.90(16)
C50 Zr31 N32 C41 39.5(2)
C35 Zr31 N32 C41 -119.71(17)
C31 Zr31 N32 C41 -86.98(17)
C34 Zr31 N32 C41 -130.76(17)
C32 Zr31 N32 C41 -70.01(18)
C33 Zr31 N32 C41 -96.13(19)
C51 Zr31 N32 C41 75.79(18)
C52 Zr31 N32 C41 79.13(18)
O31 Zr31 N32 C46 -10.5(3)
CT31 Zr31 N32 C46 89.7(3)
N31 Zr31 N32 C46 -173.5(3)
C50 Zr31 N32 C46 -130.1(3)
C35 Zr31 N32 C46 70.7(3)
C31 Zr31 N32 C46 103.4(3)
C34 Zr31 N32 C46 59.6(3)
C32 Zr31 N32 C46 120.4(3)
C33 Zr31 N32 C46 94.3(3)
C51 Zr31 N32 C46 -93.8(3)
C52 Zr31 N32 C46 -90.5(3)
O31 Zr31 C31 C35 -11.86(18)
CT31 Zr31 C31 C35 58.01(15)
N32 Zr31 C31 C35 -94.36(16)
N31 Zr31 C31 C35 -152.92(17)
C50 Zr31 C31 C35 128.10(17)
C34 Zr31 C31 C35 37.75(15)
C32 Zr31 C31 C35 115.2(2)
C33 Zr31 C31 C35 78.23(17)
C51 Zr31 C31 C35 119.2(2)
C52 Zr31 C31 C35 -156.0(3)
O31 Zr31 C31 C32 -127.03(16)
CT31 Zr31 C31 C32 -57.15(15)
N32 Zr31 C31 C32 150.47(17)
N31 Zr31 C31 C32 91.91(16)
C50 Zr31 C31 C32 12.9(2)
C35 Zr31 C31 C32 -115.2(2)
C34 Zr31 C31 C32 -77.42(17)
C33 Zr31 C31 C32 -36.94(16)
C51 Zr31 C31 C32 4.0(3)
C52 Zr31 C31 C32 88.8(4)
O31 Zr31 C31 C36 109.2(3)
CT31 Zr31 C31 C36 179.1(3)
N32 Zr31 C31 C36 26.7(3)
N31 Zr31 C31 C36 -31.9(3)
C50 Zr31 C31 C36 -110.8(3)
C35 Zr31 C31 C36 121.1(3)
C34 Zr31 C31 C36 158.8(3)
C32 Zr31 C31 C36 -123.8(3)
C33 Zr31 C31 C36 -160.7(3)
C51 Zr31 C31 C36 -119.8(3)
C52 Zr31 C31 C36 -35.0(5)
C35 C31 C32 C33 0.9(3)
C36 C31 C32 C33 -174.3(3)
Zr31 C31 C32 C33 66.49(19)
C35 C31 C32 C37 173.6(3)
C36 C31 C32 C37 -1.6(5)
Zr31 C31 C32 C37 -120.8(3)
C35 C31 C32 Zr31 -65.61(19)
C36 C31 C32 Zr31 119.3(3)
O31 Zr31 C32 C33 -43.7(2)
CT31 Zr31 C32 C33 -57.38(15)
N32 Zr31 C32 C33 -147.36(15)
N31 Zr31 C32 C33 161.20(17)
C50 Zr31 C32 C33 76.52(17)
C35 Zr31 C32 C33 -77.66(17)
C31 Zr31 C32 C33 -114.8(2)
C34 Zr31 C32 C33 -36.93(15)
C51 Zr31 C32 C33 67.38(18)
C52 Zr31 C32 C33 92.6(2)
O31 Zr31 C32 C31 71.09(18)
CT31 Zr31 C32 C31 57.40(15)
N32 Zr31 C32 C31 -32.57(18)
N31 Zr31 C32 C31 -84.02(16)
C50 Zr31 C32 C31 -168.70(17)
C35 Zr31 C32 C31 37.12(16)
C34 Zr31 C32 C31 77.85(17)
C33 Zr31 C32 C31 114.8(2)
C51 Zr31 C32 C31 -177.83(15)
C52 Zr31 C32 C31 -152.59(19)
O31 Zr31 C32 C37 -165.5(2)
CT31 Zr31 C32 C37 -179.2(3)
N32 Zr31 C32 C37 90.8(3)
N31 Zr31 C32 C37 39.4(3)
C50 Zr31 C32 C37 -45.3(3)
C35 Zr31 C32 C37 160.5(3)
C31 Zr31 C32 C37 123.4(3)
C34 Zr31 C32 C37 -158.7(3)
C33 Zr31 C32 C37 -121.8(3)
C51 Zr31 C32 C37 -54.4(3)
C52 Zr31 C32 C37 -29.2(3)
C31 C32 C33 C34 -0.4(3)
C37 C32 C33 C34 -173.2(3)
Zr31 C32 C33 C34 65.54(19)
C31 C32 C33 C38 171.2(3)
C37 C32 C33 C38 -1.6(5)
Zr31 C32 C33 C38 -122.9(3)
C31 C32 C33 Zr31 -65.89(19)
C37 C32 C33 Zr31 121.3(3)
O31 Zr31 C33 C32 146.59(16)
CT31 Zr31 C33 C32 57.82(15)
N32 Zr31 C33 C32 48.8(2)
N31 Zr31 C33 C32 -20.67(18)
C50 Zr31 C33 C32 -99.84(17)
C35 Zr31 C33 C32 78.31(17)
C31 Zr31 C33 C32 37.44(16)
C34 Zr31 C33 C32 115.4(2)
C51 Zr31 C33 C32 -123.87(16)
C52 Zr31 C33 C32 -124.64(18)
O31 Zr31 C33 C34 31.21(17)
CT31 Zr31 C33 C34 -57.56(15)
N32 Zr31 C33 C34 -66.6(2)
N31 Zr31 C33 C34 -136.05(16)
C50 Zr31 C33 C34 144.79(18)
C35 Zr31 C33 C34 -37.07(16)
C31 Zr31 C33 C34 -77.94(18)
C32 Zr31 C33 C34 -115.4(2)
C51 Zr31 C33 C34 120.75(16)
C52 Zr31 C33 C34 119.99(18)
O31 Zr31 C33 C38 -89.9(3)
CT31 Zr31 C33 C38 -178.7(3)
N32 Zr31 C33 C38 172.2(2)
N31 Zr31 C33 C38 102.8(3)
C50 Zr31 C33 C38 23.6(3)
C35 Zr31 C33 C38 -158.2(3)
C31 Zr31 C33 C38 160.9(3)
C34 Zr31 C33 C38 -121.2(3)
C32 Zr31 C33 C38 123.5(3)
C51 Zr31 C33 C38 -0.4(3)
C52 Zr31 C33 C38 -1.2(3)
C32 C33 C34 C35 -0.3(3)
C38 C33 C34 C35 -172.0(3)
Zr31 C33 C34 C35 65.54(19)
C32 C33 C34 C39 173.1(3)
C38 C33 C34 C39 1.4(5)
Zr31 C33 C34 C39 -121.1(3)
C32 C33 C34 Zr31 -65.85(19)
C38 C33 C34 Zr31 122.4(3)
O31 Zr31 C34 C33 -148.67(17)
CT31 Zr31 C34 C33 57.21(15)
N32 Zr31 C34 C33 136.12(16)
N31 Zr31 C34 C33 62.6(2)
C50 Zr31 C34 C33 -36.42(18)
C35 Zr31 C34 C33 115.4(2)
C31 Zr31 C34 C33 77.55(18)
C32 Zr31 C34 C33 36.74(16)
C51 Zr31 C34 C33 -70.43(18)
C52 Zr31 C34 C33 -96.5(2)
O31 Zr31 C34 C35 95.95(17)
CT31 Zr31 C34 C35 -58.18(15)
N32 Zr31 C34 C35 20.73(19)
N31 Zr31 C34 C35 -52.8(2)
C50 Zr31 C34 C35 -151.80(17)
C31 Zr31 C34 C35 -37.83(16)
C32 Zr31 C34 C35 -78.65(18)
C33 Zr31 C34 C35 -115.4(2)
C51 Zr31 C34 C35 174.19(16)
C52 Zr31 C34 C35 148.11(18)
O31 Zr31 C34 C39 -26.6(2)
CT31 Zr31 C34 C39 179.3(3)
N32 Zr31 C34 C39 -101.8(3)
N31 Zr31 C34 C39 -175.4(2)
C50 Zr31 C34 C39 85.6(3)
C35 Zr31 C34 C39 -122.6(3)
C31 Zr31 C34 C39 -160.4(3)
C32 Zr31 C34 C39 158.8(3)
C33 Zr31 C34 C39 122.1(3)
C51 Zr31 C34 C39 51.6(3)
C52 Zr31 C34 C39 25.5(3)
C33 C34 C35 C31 0.8(3)
C39 C34 C35 C31 -172.5(3)
Zr31 C34 C35 C31 67.32(19)
C33 C34 C35 C40 176.9(3)
C39 C34 C35 C40 3.6(5)
Zr31 C34 C35 C40 -116.6(3)
C33 C34 C35 Zr31 -66.47(19)
C39 C34 C35 Zr31 120.2(3)
C32 C31 C35 C34 -1.1(3)
C36 C31 C35 C34 174.2(3)
Zr31 C31 C35 C34 -67.40(19)
C32 C31 C35 C40 -177.2(3)
C36 C31 C35 C40 -1.9(5)
Zr31 C31 C35 C40 116.5(3)
C32 C31 C35 Zr31 66.34(19)
C36 C31 C35 Zr31 -118.4(3)
O31 Zr31 C35 C34 -77.21(16)
CT31 Zr31 C35 C34 56.82(15)
N32 Zr31 C35 C34 -162.12(17)
N31 Zr31 C35 C34 142.70(16)
C50 Zr31 C35 C34 39.3(2)
C31 Zr31 C35 C34 113.8(2)
C32 Zr31 C35 C34 76.80(17)
C33 Zr31 C35 C34 36.73(16)
C51 Zr31 C35 C34 -10.3(3)
C52 Zr31 C35 C34 -85.7(3)
O31 Zr31 C35 C31 168.99(17)
CT31 Zr31 C35 C31 -56.99(15)
N32 Zr31 C35 C31 84.07(16)
N31 Zr31 C35 C31 28.89(18)
C50 Zr31 C35 C31 -74.5(2)
C34 Zr31 C35 C31 -113.8(2)
C32 Zr31 C35 C31 -37.01(16)
C33 Zr31 C35 C31 -77.08(17)
C51 Zr31 C35 C31 -124.1(2)
C52 Zr31 C35 C31 160.5(3)
O31 Zr31 C35 C40 46.3(2)
CT31 Zr31 C35 C40 -179.6(3)
N32 Zr31 C35 C40 -38.6(2)
N31 Zr31 C35 C40 -93.8(2)
C50 Zr31 C35 C40 162.8(2)
C31 Zr31 C35 C40 -122.6(3)
C34 Zr31 C35 C40 123.5(3)
C32 Zr31 C35 C40 -159.7(3)
C33 Zr31 C35 C40 160.3(3)
C51 Zr31 C35 C40 113.2(3)
C52 Zr31 C35 C40 37.9(4)
C46 N32 C41 N31 177.1(2)
Zr31 N32 C41 N31 6.0(2)
C46 N32 C41 C42 -3.3(5)
Zr31 N32 C41 C42 -174.4(3)
C43 N31 C41 N32 -178.8(3)
Zr31 N31 C41 N32 -5.9(2)
C43 N31 C41 C42 1.7(5)
Zr31 N31 C41 C42 174.5(3)
C41 N31 C43 C45 70.6(4)
Zr31 N31 C43 C45 -98.4(3)
C41 N31 C43 C44 -58.9(4)
Zr31 N31 C43 C44 132.1(3)
C41 N32 C46 C48 -68.6(4)
Zr31 N32 C46 C48 98.5(3)
C41 N32 C46 C47 62.0(4)
Zr31 N32 C46 C47 -130.9(3)
O32 S31 C49 F33 173.9(2)
O33 S31 C49 F33 -62.3(3)
O31 S31 C49 F33 54.9(2)
O32 S31 C49 F31 53.3(3)
O33 S31 C49 F31 177.1(2)
O31 S31 C49 F31 -65.7(2)
O32 S31 C49 F32 -66.3(3)
O33 S31 C49 F32 57.5(3)
O31 S31 C49 F32 174.7(2)
O31 Zr31 C50 C51 -32.9(2)
CT31 Zr31 C50 C51 -144.27(16)
N32 Zr31 C50 C51 74.3(2)
N31 Zr31 C50 C51 110.24(18)
C35 Zr31 C50 C51 -135.53(17)
C31 Zr31 C50 C51 -172.21(16)
C34 Zr31 C50 C51 -114.56(18)
C32 Zr31 C50 C51 -165.25(18)
C33 Zr31 C50 C51 -133.43(19)
C52 Zr31 C50 C51 25.86(17)
Zr31 C50 C51 C52 -54.8(3)
Zr31 C50 C51 C53 113.2(2)
O31 Zr31 C51 C52 -75.80(19)
CT31 Zr31 C51 C52 -177.86(17)
N32 Zr31 C51 C52 6.5(2)
N31 Zr31 C51 C52 63.84(19)
C50 Zr31 C51 C52 133.7(3)
C35 Zr31 C51 C52 -141.4(2)
C31 Zr31 C51 C52 148.2(2)
C34 Zr31 C51 C52 -147.63(19)
C32 Zr31 C51 C52 150.62(19)
C33 Zr31 C51 C52 -178.93(19)
O31 Zr31 C51 C50 150.45(18)
CT31 Zr31 C51 C50 48.4(2)
N32 Zr31 C51 C50 -127.25(18)
N31 Zr31 C51 C50 -69.91(18)
C35 Zr31 C51 C50 84.9(2)
C31 Zr31 C51 C50 14.4(3)
C34 Zr31 C51 C50 78.62(19)
C32 Zr31 C51 C50 16.9(2)
C33 Zr31 C51 C50 47.32(19)
C52 Zr31 C51 C50 -133.7(3)
O31 Zr31 C51 C53 40.9(3)
CT31 Zr31 C51 C53 -61.2(3)
N32 Zr31 C51 C53 123.2(3)
N31 Zr31 C51 C53 -179.5(3)
C50 Zr31 C51 C53 -109.6(3)
C35 Zr31 C51 C53 -24.7(4)
C31 Zr31 C51 C53 -95.2(3)
C34 Zr31 C51 C53 -31.0(3)
C32 Zr31 C51 C53 -92.7(3)
C33 Zr31 C51 C53 -62.3(3)
C52 Zr31 C51 C53 116.7(4)
C50 C51 C52 Zr31 50.3(2)
C53 C51 C52 Zr31 -117.5(3)
O31 Zr31 C52 C51 100.46(19)
CT31 Zr31 C52 C51 5.3(4)
N32 Zr31 C52 C51 -174.23(19)
N31 Zr31 C52 C51 -115.77(19)
C50 Zr31 C52 C51 -27.61(17)
C35 Zr31 C52 C51 109.0(3)
C31 Zr31 C52 C51 -112.7(4)
C34 Zr31 C52 C51 49.4(3)
C32 Zr31 C52 C51 -46.6(3)
C33 Zr31 C52 C51 1.4(3)
C52 C51 C53 C54 -115.0(4)
C50 C51 C53 C54 76.8(4)
Zr31 C51 C53 C54 154.1(3)
